data_4064671
loop_
_publ_author_name
'Bandrowsky, Teresa L.'
'Carroll, James B.'
'Braddock-Wilking, Janet'

_publ_section_title
;
 Synthesis, Characterization, and Crystal Structures of
 1,1-Disubstituted-2,3,4,5-tetraphenylgermoles That Exhibit
 Aggregation-Induced Emission
;
_journal_issue 13
_journal_name_full Organometallics
_journal_page_first 3559
_journal_paper_doi 10.1021/om200259n
_journal_volume 30
_journal_year 2011
_chemical_formula_sum 'C46 H28 F6 Ge'
_chemical_formula_weight 767.34
_chemical_melting_point 455
_space_group_IT_number 15
_symmetry_cell_setting monoclinic
_symmetry_space_group_name_Hall '-C 2yc'
_symmetry_space_group_name_H-M 'C 1 2/c 1'
_atom_sites_solution_hydrogens geom
_atom_sites_solution_primary direct
_atom_sites_solution_secondary difmap
_audit_creation_method SHELXL-97
_audit_update_record
;
2009-12-09 # Formatted by publCIF
;
_cell_angle_alpha 90.00
_cell_angle_beta 94.02(3)
_cell_angle_gamma 90.00
_cell_formula_units_Z 8
_cell_length_a 28.301(8)
_cell_length_b 11.096(2)
_cell_length_c 24.710(5)
_cell_measurement_temperature 100
_cell_volume 7741(3)
_computing_structure_refinement 'SHELXL-97 (Sheldrick, 1997)'
_computing_structure_solution 'SHELXS-97 (Sheldrick, 1990)'
_diffrn_ambient_temperature 100
_diffrn_measured_fraction_theta_full 0.990
_diffrn_measured_fraction_theta_max 0.990
_diffrn_measurement_device_type Bruker
_diffrn_radiation_monochromator graphite
_diffrn_radiation_source 'fine-focus sealed tube'
_diffrn_radiation_type MoK\a
_diffrn_radiation_wavelength 0.71073
_diffrn_reflns_av_R_equivalents 0.0451
_diffrn_reflns_av_sigmaI/netI 0.0473
_diffrn_reflns_limit_h_max 33
_diffrn_reflns_limit_h_min -33
_diffrn_reflns_limit_k_max 13
_diffrn_reflns_limit_k_min -13
_diffrn_reflns_limit_l_max 26
_diffrn_reflns_limit_l_min -29
_diffrn_reflns_number 24891
_diffrn_reflns_theta_full 25.07
_diffrn_reflns_theta_max 25.07
_diffrn_reflns_theta_min 1.44
_exptl_absorpt_coefficient_mu 0.849
_exptl_absorpt_correction_T_max 1
_exptl_absorpt_correction_T_min 1
_exptl_absorpt_correction_type sphere
_exptl_crystal_colour yellow
_exptl_crystal_density_diffrn 1.317
_exptl_crystal_density_method 'not measured'
_exptl_crystal_description rectangular
_exptl_crystal_F_000 2896
_exptl_crystal_size_max 0.7
_exptl_crystal_size_mid 0.5
_exptl_crystal_size_min 0.4
_refine_diff_density_max 0.333
_refine_diff_density_min -0.398
_refine_diff_density_rms 0.103
_refine_ls_extinction_method none
_refine_ls_goodness_of_fit_ref 1.115
_refine_ls_hydrogen_treatment constr
_refine_ls_matrix_type full
_refine_ls_number_parameters 532
_refine_ls_number_reflns 6807
_refine_ls_number_restraints 30
_refine_ls_restrained_S_all 1.129
_refine_ls_R_factor_all 0.0726
_refine_ls_R_factor_gt 0.0420
_refine_ls_shift/su_max 0.005
_refine_ls_shift/su_mean 0.000
_refine_ls_structure_factor_coef Fsqd
_refine_ls_weighting_details 'calc w=1/[\s^2^(Fo^2^)+(0.0824P)^2^+0.0155P] where P=(Fo^2^+2Fc^2^)/3'
_refine_ls_weighting_scheme calc
_refine_ls_wR_factor_gt 0.1092
_refine_ls_wR_factor_ref 0.1459
_reflns_number_gt 4859
_reflns_number_total 6807
_reflns_threshold_expression >2sigma(I)
_cod_data_source_file om200259n_si_001.cif
_cod_data_source_block 7
_cod_original_sg_symbol_H-M C2/c
_cod_database_code 4064671

loop_
_symmetry_equiv_pos_as_xyz
'x, y, z'
'-x, y, -z+1/2'
'x+1/2, y+1/2, z'
'-x+1/2, y+1/2, -z+1/2'
'-x, -y, -z'
'x, -y, z-1/2'
'-x+1/2, -y+1/2, -z'
'x+1/2, -y+1/2, z-1/2'

loop_
_atom_site_label
_atom_site_type_symbol
_atom_site_fract_x
_atom_site_fract_y
_atom_site_fract_z
_atom_site_U_iso_or_equiv
_atom_site_adp_type
_atom_site_occupancy
_atom_site_symmetry_multiplicity
_atom_site_calc_flag
_atom_site_refinement_flags
_atom_site_disorder_assembly
_atom_site_disorder_group
Ge1 Ge 0.108190(11) 0.39276(3) 0.318598(14) 0.04115(15) Uani 1 1 d . . .
F120 F -0.0244(4) -0.1016(15) 0.0347(5) 0.092(3) Uani 0.50 1 d PD A 1
F121 F 0.0423(3) -0.1529(18) 0.0328(7) 0.162(11) Uani 0.50 1 d PD A 1
F122 F -0.0063(10) -0.2123(13) 0.0954(4) 0.177(7) Uani 0.50 1 d PD A 1
F1 F 0.0292(5) -0.2200(9) 0.0837(6) 0.117(4) Uani 0.50 1 d PD A 2
F2 F -0.0337(4) -0.126(2) 0.0568(12) 0.216(14) Uani 0.50 1 d PD A 2
F3 F 0.0284(12) -0.1159(17) 0.0205(6) 0.258(17) Uani 0.50 1 d PD A 2
C2 C 0.16289(11) 0.3162(3) 0.35579(13) 0.0404(8) Uani 1 1 d . . .
C4 C 0.16401(12) 0.1928(3) 0.37888(14) 0.0473(9) Uani 1 1 d . . .
C5 C 0.12743(14) 0.1547(4) 0.40904(17) 0.0642(11) Uani 1 1 d . . .
H5A H 0.1019 0.2058 0.4132 0.077 Uiso 1 1 calc R . .
C6 C 0.12813(19) 0.0419(5) 0.4332(2) 0.0892(16) Uani 1 1 d . . .
H6A H 0.1035 0.0185 0.4538 0.107 Uiso 1 1 calc R . .
C8 C 0.1650(2) -0.0350(5) 0.4267(2) 0.0998(18) Uani 1 1 d . . .
H8A H 0.1657 -0.1105 0.4431 0.120 Uiso 1 1 calc R . .
C9 C 0.2005(2) -0.0005(4) 0.3962(2) 0.0993(18) Uani 1 1 d . . .
H9A H 0.2251 -0.0537 0.3909 0.119 Uiso 1 1 calc R . .
C10 C 0.20057(16) 0.1135(3) 0.3726(2) 0.0736(13) Uani 1 1 d . . .
H10A H 0.2256 0.1362 0.3524 0.088 Uiso 1 1 calc R . .
C11 C 0.19935(11) 0.3940(3) 0.35349(13) 0.0380(7) Uani 1 1 d . . .
C13 C 0.18917(11) 0.5163(3) 0.32793(13) 0.0393(7) Uani 1 1 d . . .
C14 C 0.14434(11) 0.5382(3) 0.30745(13) 0.0407(8) Uani 1 1 d . . .
C17 C 0.12277(12) 0.6506(3) 0.28543(14) 0.0469(8) Uani 1 1 d . . .
C18 C 0.08274(14) 0.6448(4) 0.24977(17) 0.0641(11) Uani 1 1 d . . .
H18A H 0.0709 0.5697 0.2390 0.077 Uiso 1 1 calc R . .
C19 C 0.05992(16) 0.7469(5) 0.2299(2) 0.0806(14) Uani 1 1 d . . .
H19A H 0.0336 0.7399 0.2053 0.097 Uiso 1 1 calc R . .
C20 C 0.07560(17) 0.8569(5) 0.2459(2) 0.0858(15) Uani 1 1 d . . .
H20A H 0.0604 0.9260 0.2322 0.103 Uiso 1 1 calc R . .
C21 C 0.11440(18) 0.8657(4) 0.2827(2) 0.0902(16) Uani 1 1 d . . .
H21A H 0.1249 0.9412 0.2946 0.108 Uiso 1 1 calc R . .
C22 C 0.13785(15) 0.7635(4) 0.30222(19) 0.0722(12) Uani 1 1 d . . .
H22A H 0.1640 0.7711 0.3269 0.087 Uiso 1 1 calc R . .
C25 C 0.22858(12) 0.6049(3) 0.32890(15) 0.0450(8) Uani 1 1 d . . .
C26 C 0.24630(14) 0.6437(4) 0.28126(18) 0.0698(12) Uani 1 1 d . . .
H26A H 0.2336 0.6140 0.2482 0.084 Uiso 1 1 calc R . .
C27 C 0.28296(16) 0.7267(5) 0.2824(2) 0.0902(16) Uani 1 1 d . . .
H27A H 0.2953 0.7510 0.2503 0.108 Uiso 1 1 calc R . .
C28 C 0.30092(15) 0.7726(4) 0.3309(3) 0.0852(16) Uani 1 1 d . . .
H28A H 0.3248 0.8302 0.3315 0.102 Uiso 1 1 calc R . .
C29 C 0.28402(15) 0.7347(4) 0.3780(2) 0.0713(12) Uani 1 1 d . . .
H29A H 0.2967 0.7656 0.4108 0.086 Uiso 1 1 calc R . .
C30 C 0.24812(13) 0.6505(4) 0.37746(16) 0.0566(10) Uani 1 1 d . . .
H30A H 0.2370 0.6243 0.4100 0.068 Uiso 1 1 calc R . .
C31 C 0.24816(11) 0.3657(3) 0.37616(15) 0.0433(8) Uani 1 1 d . . .
C32 C 0.25682(13) 0.3487(4) 0.43167(16) 0.0583(10) Uani 1 1 d . . .
H32A H 0.2325 0.3592 0.4546 0.070 Uiso 1 1 calc R . .
C33 C 0.30112(16) 0.3163(4) 0.4527(2) 0.0795(14) Uani 1 1 d . . .
H33A H 0.3064 0.3054 0.4900 0.095 Uiso 1 1 calc R . .
C35 C 0.33690(16) 0.3001(5) 0.4208(3) 0.0951(18) Uani 1 1 d . . .
H35A H 0.3667 0.2781 0.4359 0.114 Uiso 1 1 calc R . .
C36 C 0.32945(14) 0.3161(5) 0.3653(3) 0.0902(16) Uani 1 1 d . . .
H36A H 0.3541 0.3032 0.3430 0.108 Uiso 1 1 calc R . .
C37 C 0.28510(13) 0.3514(4) 0.34300(18) 0.0610(10) Uani 1 1 d . . .
H37A H 0.2803 0.3654 0.3059 0.073 Uiso 1 1 calc R . .
C38 C 0.08664(12) 0.3058(3) 0.25541(15) 0.0489(9) Uani 1 1 d . . .
C112 C 0.07241(12) 0.2426(3) 0.21846(15) 0.0505(9) Uani 1 1 d . . .
C113 C 0.05597(12) 0.1587(3) 0.17696(14) 0.0488(9) Uani 1 1 d . . .
C114 C 0.00931(13) 0.1206(3) 0.17356(16) 0.0583(10) Uani 1 1 d . . .
H11A H -0.0122 0.1551 0.1958 0.070 Uiso 1 1 calc R . .
C115 C -0.00547(14) 0.0305(4) 0.13687(18) 0.0688(12) Uani 1 1 d . . .
H11B H -0.0367 0.0040 0.1350 0.083 Uiso 1 1 calc R . .
C116 C 0.02604(15) -0.0191(4) 0.10356(17) 0.0646(11) Uani 1 1 d . A .
C117 C 0.07169(15) 0.0219(4) 0.10532(19) 0.0788(14) Uani 1 1 d . . .
H11C H 0.0927 -0.0099 0.0817 0.095 Uiso 1 1 calc R . .
C118 C 0.08666(15) 0.1096(4) 0.14172(19) 0.0734(13) Uani 1 1 d . . .
H11D H 0.1178 0.1364 0.1427 0.088 Uiso 1 1 calc R . .
C119 C 0.0111(2) -0.1221(5) 0.0675(2) 0.0917(17) Uani 1 1 d D . .
C124 C 0.05402(13) 0.4144(3) 0.35855(15) 0.0518(9) Uani 1 1 d . . .
C125 C 0.01909(13) 0.4205(3) 0.38295(16) 0.0517(9) Uani 1 1 d . . .
C126 C -0.02257(12) 0.4265(3) 0.41286(15) 0.0509(9) Uani 1 1 d . . .
C127 C -0.02349(18) 0.3717(5) 0.4619(2) 0.114(2) Uani 1 1 d . . .
H12A H 0.0030 0.3297 0.4761 0.136 Uiso 1 1 calc R . .
C128 C -0.0634(2) 0.3780(6) 0.4909(2) 0.118(2) Uani 1 1 d . . .
H12B H -0.0632 0.3402 0.5245 0.142 Uiso 1 1 calc R . .
C129 C -0.10231(14) 0.4372(4) 0.47177(18) 0.0624(11) Uani 1 1 d . B .
C130 C -0.10209(15) 0.4906(5) 0.4234(2) 0.0893(16) Uani 1 1 d . . .
H13A H -0.1288 0.5322 0.4097 0.107 Uiso 1 1 calc R . .
C131 C -0.06249(15) 0.4849(5) 0.39323(18) 0.0816(14) Uani 1 1 d . . .
H13B H -0.0633 0.5214 0.3593 0.098 Uiso 1 1 calc R . .
C1 C -0.14445(19) 0.4446(6) 0.5049(3) 0.0946(17) Uani 1 1 d D . .
F234 F -0.1389(6) 0.509(3) 0.5461(9) 0.251(17) Uani 0.50 1 d PD B 1
F133 F -0.1814(3) 0.4886(15) 0.4755(7) 0.126(6) Uani 0.50 1 d PD B 1
F5A F -0.1635(4) 0.3337(9) 0.5091(6) 0.132(4) Uani 0.50 1 d PD B 1
F5' F -0.1848(5) 0.435(2) 0.4804(7) 0.191(13) Uani 0.50 1 d PD B 2
F134 F -0.1462(6) 0.5533(11) 0.5253(6) 0.122(5) Uani 0.50 1 d PD B 2
F5A' F -0.1395(5) 0.3792(14) 0.5500(6) 0.155(5) Uani 0.50 1 d PD B 2

loop_
_atom_site_aniso_label
_atom_site_aniso_U_11
_atom_site_aniso_U_22
_atom_site_aniso_U_33
_atom_site_aniso_U_23
_atom_site_aniso_U_13
_atom_site_aniso_U_12
Ge1 0.0382(2) 0.0433(2) 0.0423(2) -0.00704(17) 0.00515(15) -0.00218(15)
F120 0.078(6) 0.121(6) 0.073(5) -0.043(4) -0.030(4) 0.014(5)
F121 0.065(4) 0.194(16) 0.23(2) -0.175(17) -0.002(6) 0.005(6)
F122 0.323(19) 0.088(8) 0.108(7) -0.011(6) -0.061(12) -0.090(11)
F1 0.140(8) 0.055(5) 0.150(10) -0.040(5) -0.034(7) 0.012(5)
F2 0.101(8) 0.22(2) 0.32(3) -0.22(2) -0.039(12) 0.005(9)
F3 0.54(5) 0.153(12) 0.082(7) -0.057(7) 0.055(15) -0.089(18)
C2 0.0435(18) 0.0406(19) 0.0373(19) -0.0035(15) 0.0053(15) 0.0010(15)
C4 0.051(2) 0.0399(19) 0.049(2) -0.0037(16) -0.0044(17) -0.0076(17)
C5 0.060(2) 0.060(2) 0.072(3) 0.015(2) -0.005(2) -0.013(2)
C6 0.098(4) 0.076(4) 0.091(4) 0.029(3) -0.008(3) -0.032(3)
C8 0.115(4) 0.056(3) 0.124(5) 0.031(3) -0.025(4) -0.019(3)
C9 0.106(4) 0.046(3) 0.143(5) 0.000(3) -0.015(4) 0.013(3)
C10 0.074(3) 0.044(2) 0.103(4) -0.002(2) 0.009(3) 0.003(2)
C11 0.0399(17) 0.0409(18) 0.0339(18) -0.0041(15) 0.0068(14) 0.0016(15)
C13 0.0429(18) 0.0411(18) 0.0349(18) -0.0034(15) 0.0098(14) -0.0004(15)
C14 0.0428(18) 0.0426(19) 0.0373(19) -0.0036(15) 0.0064(15) 0.0004(15)
C17 0.0435(19) 0.050(2) 0.048(2) 0.0004(17) 0.0064(16) 0.0051(16)
C18 0.063(2) 0.064(3) 0.064(3) 0.007(2) -0.006(2) 0.004(2)
C19 0.072(3) 0.088(4) 0.079(3) 0.013(3) -0.010(2) 0.022(3)
C20 0.079(3) 0.075(3) 0.103(4) 0.025(3) 0.007(3) 0.030(3)
C21 0.085(3) 0.046(3) 0.139(5) 0.004(3) -0.005(3) 0.014(2)
C22 0.071(3) 0.048(2) 0.095(3) -0.002(2) -0.011(2) 0.007(2)
C25 0.0408(18) 0.0406(19) 0.054(2) 0.0047(17) 0.0069(16) 0.0016(15)
C26 0.055(2) 0.089(3) 0.065(3) 0.020(2) 0.005(2) -0.015(2)
C27 0.064(3) 0.098(4) 0.111(4) 0.043(3) 0.021(3) -0.016(3)
C28 0.054(3) 0.059(3) 0.140(5) 0.013(3) -0.008(3) -0.014(2)
C29 0.063(3) 0.060(3) 0.090(4) -0.014(2) 0.000(2) -0.011(2)
C30 0.055(2) 0.056(2) 0.059(3) -0.008(2) 0.0063(19) -0.0060(19)
C31 0.0405(18) 0.0356(18) 0.054(2) -0.0007(16) 0.0043(16) -0.0016(14)
C32 0.053(2) 0.065(2) 0.055(2) 0.008(2) -0.0041(19) -0.0054(19)
C33 0.065(3) 0.086(3) 0.084(3) 0.030(3) -0.016(3) -0.016(3)
C35 0.053(3) 0.097(4) 0.131(5) 0.048(4) -0.022(3) -0.006(3)
C36 0.038(2) 0.087(4) 0.148(5) 0.006(4) 0.026(3) 0.005(2)
C37 0.050(2) 0.067(3) 0.067(3) 0.004(2) 0.011(2) 0.0042(19)
C38 0.047(2) 0.052(2) 0.047(2) -0.0077(18) 0.0068(17) -0.0033(17)
C112 0.052(2) 0.049(2) 0.051(2) -0.0045(18) 0.0030(17) -0.0016(17)
C113 0.053(2) 0.044(2) 0.048(2) -0.0082(17) -0.0046(17) 0.0036(17)
C114 0.051(2) 0.067(3) 0.056(2) -0.013(2) -0.0085(18) 0.0138(19)
C115 0.056(2) 0.070(3) 0.076(3) -0.013(2) -0.022(2) 0.000(2)
C116 0.069(3) 0.057(2) 0.065(3) -0.022(2) -0.017(2) 0.009(2)
C117 0.071(3) 0.086(3) 0.079(3) -0.042(3) 0.005(2) 0.002(2)
C118 0.059(2) 0.083(3) 0.079(3) -0.033(3) 0.012(2) -0.009(2)
C119 0.097(4) 0.071(4) 0.102(5) -0.029(3) -0.030(4) 0.007(3)
C124 0.050(2) 0.054(2) 0.052(2) -0.0078(18) 0.0054(18) -0.0039(17)
C125 0.049(2) 0.051(2) 0.056(2) -0.0049(18) 0.0090(18) 0.0015(17)
C126 0.052(2) 0.048(2) 0.053(2) -0.0014(18) 0.0143(18) 0.0032(17)
C127 0.088(4) 0.152(5) 0.108(4) 0.075(4) 0.052(3) 0.067(4)
C128 0.110(4) 0.149(6) 0.104(4) 0.075(4) 0.062(4) 0.055(4)
C129 0.063(2) 0.065(3) 0.062(3) -0.006(2) 0.027(2) 0.004(2)
C130 0.058(3) 0.125(5) 0.087(4) 0.011(3) 0.016(3) 0.034(3)
C131 0.075(3) 0.114(4) 0.057(3) 0.022(3) 0.014(2) 0.022(3)
C1 0.074(4) 0.114(5) 0.100(5) -0.021(4) 0.033(3) 0.004(4)
F234 0.084(8) 0.55(5) 0.127(15) -0.21(2) 0.042(9) -0.056(19)
F133 0.052(6) 0.154(10) 0.176(14) 0.000(9) 0.042(7) 0.023(7)
F5A 0.108(7) 0.144(9) 0.153(10) 0.028(7) 0.070(7) -0.008(6)
F5' 0.094(9) 0.32(3) 0.172(18) -0.153(19) 0.058(10) -0.095(13)
F134 0.112(10) 0.137(7) 0.123(12) -0.055(7) 0.049(8) 0.027(7)
F5A' 0.167(11) 0.178(11) 0.135(10) 0.047(9) 0.119(9) 0.032(9)

loop_
_atom_type_symbol
_atom_type_description
_atom_type_scat_dispersion_real
_atom_type_scat_dispersion_imag
_atom_type_scat_source
C C 0.0033 0.0016 'International Tables Vol C Tables 4.2.6.8 and 6.1.1.4'
H H 0.0000 0.0000 'International Tables Vol C Tables 4.2.6.8 and 6.1.1.4'
F F 0.0171 0.0103 'International Tables Vol C Tables 4.2.6.8 and 6.1.1.4'
Ge Ge 0.1547 1.8001 'International Tables Vol C Tables 4.2.6.8 and 6.1.1.4'

loop_
_geom_angle_atom_site_label_1
_geom_angle_atom_site_label_2
_geom_angle_atom_site_label_3
_geom_angle
C124 Ge1 C38 105.52(15)
C124 Ge1 C2 117.14(15)
C38 Ge1 C2 111.51(14)
C124 Ge1 C14 114.99(14)
C38 Ge1 C14 116.59(14)
C2 Ge1 C14 91.17(13)
C11 C2 C4 127.7(3)
C11 C2 Ge1 106.7(2)
C4 C2 Ge1 125.6(2)
C10 C4 C5 117.6(4)
C10 C4 C2 122.9(3)
C5 C4 C2 119.5(3)
C4 C5 C6 121.2(4)
C4 C5 H5A 119.4
C6 C5 H5A 119.4
C8 C6 C5 120.1(5)
C8 C6 H6A 120.0
C5 C6 H6A 120.0
C9 C8 C6 119.5(5)
C9 C8 H8A 120.2
C6 C8 H8A 120.2
C8 C9 C10 120.9(5)
C8 C9 H9A 119.5
C10 C9 H9A 119.5
C4 C10 C9 120.6(5)
C4 C10 H10A 119.7
C9 C10 H10A 119.7
C2 C11 C31 122.8(3)
C2 C11 C13 117.8(3)
C31 C11 C13 119.4(3)
C14 C13 C25 124.7(3)
C14 C13 C11 117.5(3)
C25 C13 C11 117.7(3)
C13 C14 C17 129.9(3)
C13 C14 Ge1 106.7(2)
C17 C14 Ge1 123.2(2)
C22 C17 C18 117.1(4)
C22 C17 C14 123.1(3)
C18 C17 C14 119.5(3)
C19 C18 C17 122.0(4)
C19 C18 H18A 119.0
C17 C18 H18A 119.0
C20 C19 C18 120.2(4)
C20 C19 H19A 119.9
C18 C19 H19A 119.9
C19 C20 C21 119.2(4)
C19 C20 H20A 120.4
C21 C20 H20A 120.4
C20 C21 C22 120.8(5)
C20 C21 H21A 119.6
C22 C21 H21A 119.6
C21 C22 C17 120.6(4)
C21 C22 H22A 119.7
C17 C22 H22A 119.7
C26 C25 C30 118.6(3)
C26 C25 C13 120.6(3)
C30 C25 C13 120.7(3)
C25 C26 C27 120.4(5)
C25 C26 H26A 119.8
C27 C26 H26A 119.8
C28 C27 C26 119.9(5)
C28 C27 H27A 120.0
C26 C27 H27A 120.0
C27 C28 C29 120.3(4)
C27 C28 H28A 119.9
C29 C28 H28A 119.9
C28 C29 C30 120.4(4)
C28 C29 H29A 119.8
C30 C29 H29A 119.8
C25 C30 C29 120.4(4)
C25 C30 H30A 119.8
C29 C30 H30A 119.8
C32 C31 C37 118.8(3)
C32 C31 C11 119.7(3)
C37 C31 C11 121.5(3)
C33 C32 C31 120.2(4)
C33 C32 H32A 119.9
C31 C32 H32A 119.9
C35 C33 C32 121.4(5)
C35 C33 H33A 119.3
C32 C33 H33A 119.3
C33 C35 C36 119.8(4)
C33 C35 H35A 120.1
C36 C35 H35A 120.1
C35 C36 C37 120.0(4)
C35 C36 H36A 120.0
C37 C36 H36A 120.0
C36 C37 C31 119.7(4)
C36 C37 H37A 120.1
C31 C37 H37A 120.1
C112 C38 Ge1 174.2(3)
C38 C112 C113 175.5(4)
C118 C113 C114 118.7(3)
C118 C113 C112 121.2(3)
C114 C113 C112 120.1(3)
C113 C114 C115 120.0(4)
C113 C114 H11A 120.0
C115 C114 H11A 120.0
C116 C115 C114 120.0(4)
C116 C115 H11B 120.0
C114 C115 H11B 120.0
C115 C116 C117 120.0(4)
C115 C116 C119 119.8(4)
C117 C116 C119 120.1(4)
C116 C117 C118 120.3(4)
C116 C117 H11C 119.9
C118 C117 H11C 119.9
C117 C118 C113 120.9(4)
C117 C118 H11D 119.6
C113 C118 H11D 119.6
F1 C119 F120 130.3(10)
F1 C119 F122 48.8(9)
F120 C119 F122 99.2(12)
F1 C119 F3 99.2(12)
F120 C119 F3 75.5(14)
F122 C119 F3 133.1(11)
F1 C119 F121 72.9(9)
F120 C119 F121 99.6(10)
F122 C119 F121 115.6(11)
F3 C119 F121 27.9(14)
F1 C119 C116 112.4(6)
F120 C119 C116 115.1(8)
F122 C119 C116 111.5(7)
F3 C119 C116 112.8(9)
F121 C119 C116 114.4(7)
F1 C119 F2 114.4(13)
F120 C119 F2 31.0(16)
F122 C119 F2 71.5(12)
F3 C119 F2 104.4(13)
F121 C119 F2 123.8(12)
C116 C119 F2 112.6(9)
C125 C124 Ge1 175.8(3)
C124 C125 C126 179.1(4)
C127 C126 C131 117.6(4)
C127 C126 C125 120.4(4)
C131 C126 C125 122.0(4)
C126 C127 C128 120.5(4)
C126 C127 H12A 119.7
C128 C127 H12A 119.7
C129 C128 C127 121.6(4)
C129 C128 H12B 119.2
C127 C128 H12B 119.2
C128 C129 C130 118.5(4)
C128 C129 C1 120.1(5)
C130 C129 C1 121.3(4)
C129 C130 C131 121.0(4)
C129 C130 H13A 119.5
C131 C130 H13A 119.5
C126 C131 C130 120.7(4)
C126 C131 H13B 119.7
C130 C131 H13B 119.7
F234 C1 F5' 120.1(12)
F234 C1 F134 33.3(18)
F5' C1 F134 101.8(13)
F234 C1 F133 106.8(15)
F5' C1 F133 27.4(16)
F134 C1 F133 79.7(11)
F234 C1 F5A' 68.0(12)
F5' C1 F5A' 113.4(13)
F134 C1 F5A' 100.7(12)
F133 C1 F5A' 134.0(11)
F234 C1 F5A 119.2(15)
F5' C1 F5A 66.9(11)
F134 C1 F5A 141.7(10)
F133 C1 F5A 94.3(11)
F5A' C1 F5A 57.2(8)
F234 C1 C129 114.8(10)
F5' C1 C129 117.5(10)
F134 C1 C129 108.3(9)
F133 C1 C129 110.4(8)
F5A' C1 C129 112.8(6)
F5A C1 C129 109.2(6)

loop_
_geom_bond_atom_site_label_1
_geom_bond_atom_site_label_2
_geom_bond_distance
Ge1 C124 1.896(4)
Ge1 C38 1.899(4)
Ge1 C2 1.940(3)
Ge1 C14 1.940(3)
F120 C119 1.266(10)
F121 C119 1.319(10)
F122 C119 1.329(10)
F1 C119 1.255(10)
F2 C119 1.278(11)
F3 C119 1.294(12)
C2 C11 1.350(4)
C2 C4 1.483(5)
C4 C10 1.375(5)
C4 C5 1.383(5)
C5 C6 1.387(6)
C5 H5A 0.9300
C6 C8 1.365(7)
C6 H6A 0.9300
C8 C9 1.351(7)
C8 H8A 0.9300
C9 C10 1.393(6)
C9 H9A 0.9300
C10 H10A 0.9300
C11 C31 1.487(4)
C11 C13 1.515(4)
C13 C14 1.355(4)
C13 C25 1.486(4)
C14 C17 1.476(5)
C17 C22 1.378(5)
C17 C18 1.387(5)
C18 C19 1.377(6)
C18 H18A 0.9300
C19 C20 1.349(7)
C19 H19A 0.9300
C20 C21 1.380(7)
C20 H20A 0.9300
C21 C22 1.383(6)
C21 H21A 0.9300
C22 H22A 0.9300
C25 C26 1.380(5)
C25 C30 1.381(5)
C26 C27 1.386(6)
C26 H26A 0.9300
C27 C28 1.366(7)
C27 H27A 0.9300
C28 C29 1.356(7)
C28 H28A 0.9300
C29 C30 1.379(5)
C29 H29A 0.9300
C30 H30A 0.9300
C31 C32 1.389(5)
C31 C37 1.382(5)
C32 C33 1.371(5)
C32 H32A 0.9300
C33 C35 1.338(7)
C33 H33A 0.9300
C35 C36 1.384(7)
C35 H35A 0.9300
C36 C37 1.392(6)
C36 H36A 0.9300
C37 H37A 0.9300
C38 C112 1.199(5)
C112 C113 1.438(5)
C113 C118 1.384(5)
C113 C114 1.384(5)
C114 C115 1.394(5)
C114 H11A 0.9300
C115 C116 1.371(6)
C115 H11B 0.9300
C116 C117 1.367(6)
C116 C119 1.491(6)
C117 C118 1.372(5)
C117 H11C 0.9300
C118 H11D 0.9300
C124 C125 1.195(5)
C125 C126 1.436(5)
C126 C127 1.357(6)
C126 C131 1.362(5)
C127 C128 1.380(6)
C127 H12A 0.9300
C128 C129 1.340(6)
C128 H12B 0.9300
C129 C130 1.335(6)
C129 C1 1.496(6)
C130 C131 1.390(6)
C130 H13A 0.9300
C131 H13B 0.9300
C1 F234 1.242(11)
C1 F5' 1.258(12)
C1 F134 1.310(10)
C1 F133 1.326(11)
C1 F5A' 1.329(10)
C1 F5A 1.350(10)

loop_
_geom_torsion_atom_site_label_1
_geom_torsion_atom_site_label_2
_geom_torsion_atom_site_label_3
_geom_torsion_atom_site_label_4
_geom_torsion
C124 Ge1 C2 C11 -122.5(2)
C38 Ge1 C2 C11 115.8(2)
C14 Ge1 C2 C11 -3.5(2)
C124 Ge1 C2 C4 60.8(3)
C38 Ge1 C2 C4 -60.8(3)
C14 Ge1 C2 C4 179.9(3)
C11 C2 C4 C10 -39.8(6)
Ge1 C2 C4 C10 136.1(3)
C11 C2 C4 C5 139.0(4)
Ge1 C2 C4 C5 -45.1(4)
C10 C4 C5 C6 1.5(6)
C2 C4 C5 C6 -177.3(4)
C4 C5 C6 C8 -1.1(7)
C5 C6 C8 C9 -0.5(8)
C6 C8 C9 C10 1.8(9)
C5 C4 C10 C9 -0.3(6)
C2 C4 C10 C9 178.5(4)
C8 C9 C10 C4 -1.3(8)
C4 C2 C11 C31 -1.4(5)
Ge1 C2 C11 C31 -177.9(3)
C4 C2 C11 C13 -179.7(3)
Ge1 C2 C11 C13 3.8(3)
C2 C11 C13 C14 -2.0(4)
C31 C11 C13 C14 179.6(3)
C2 C11 C13 C25 175.8(3)
C31 C11 C13 C25 -2.6(4)
C25 C13 C14 C17 -4.5(6)
C11 C13 C14 C17 173.2(3)
C25 C13 C14 Ge1 -178.7(3)
C11 C13 C14 Ge1 -1.0(3)
C124 Ge1 C14 C13 123.3(2)
C38 Ge1 C14 C13 -112.4(2)
C2 Ge1 C14 C13 2.5(2)
C124 Ge1 C14 C17 -51.3(3)
C38 Ge1 C14 C17 73.0(3)
C2 Ge1 C14 C17 -172.2(3)
C13 C14 C17 C22 -29.0(6)
Ge1 C14 C17 C22 144.3(3)
C13 C14 C17 C18 157.1(4)
Ge1 C14 C17 C18 -29.6(5)
C22 C17 C18 C19 2.8(6)
C14 C17 C18 C19 177.1(4)
C17 C18 C19 C20 -1.6(7)
C18 C19 C20 C21 -0.6(8)
C19 C20 C21 C22 1.6(8)
C20 C21 C22 C17 -0.3(8)
C18 C17 C22 C21 -1.8(7)
C14 C17 C22 C21 -175.8(4)
C14 C13 C25 C26 -66.8(5)
C11 C13 C25 C26 115.5(4)
C14 C13 C25 C30 112.9(4)
C11 C13 C25 C30 -64.8(4)
C30 C25 C26 C27 0.1(6)
C13 C25 C26 C27 179.8(4)
C25 C26 C27 C28 -1.6(7)
C26 C27 C28 C29 2.1(8)
C27 C28 C29 C30 -0.9(7)
C26 C25 C30 C29 1.1(6)
C13 C25 C30 C29 -178.6(3)
C28 C29 C30 C25 -0.7(6)
C2 C11 C31 C32 -64.5(5)
C13 C11 C31 C32 113.8(4)
C2 C11 C31 C37 113.1(4)
C13 C11 C31 C37 -68.6(4)
C37 C31 C32 C33 -1.1(6)
C11 C31 C32 C33 176.6(4)
C31 C32 C33 C35 -0.2(7)
C32 C33 C35 C36 0.0(8)
C33 C35 C36 C37 1.4(8)
C35 C36 C37 C31 -2.6(7)
C32 C31 C37 C36 2.4(6)
C11 C31 C37 C36 -175.2(4)
C124 Ge1 C38 C112 -68(3)
C2 Ge1 C38 C112 60(3)
C14 Ge1 C38 C112 163(3)
Ge1 C38 C112 C113 -17(8)
C38 C112 C113 C118 -91(5)
C38 C112 C113 C114 85(5)
C118 C113 C114 C115 2.9(6)
C112 C113 C114 C115 -173.6(4)
C113 C114 C115 C116 -1.0(6)
C114 C115 C116 C117 -1.7(7)
C114 C115 C116 C119 175.2(4)
C115 C116 C117 C118 2.4(7)
C119 C116 C117 C118 -174.4(5)
C116 C117 C118 C113 -0.4(7)
C114 C113 C118 C117 -2.2(7)
C112 C113 C118 C117 174.3(4)
C115 C116 C119 F1 -107.1(12)
C117 C116 C119 F1 69.8(12)
C115 C116 C119 F120 57.8(11)
C117 C116 C119 F120 -125.4(10)
C115 C116 C119 F122 -54.2(16)
C117 C116 C119 F122 122.6(15)
C115 C116 C119 F3 141.8(17)
C117 C116 C119 F3 -41.4(18)
C115 C116 C119 F121 172.3(12)
C117 C116 C119 F121 -10.9(13)
C115 C116 C119 F2 24(2)
C117 C116 C119 F2 -159.2(19)
C38 Ge1 C124 C125 42(5)
C2 Ge1 C124 C125 -83(5)
C14 Ge1 C124 C125 172(5)
Ge1 C124 C125 C126 66(34)
C124 C125 C126 C127 9(32)
C124 C125 C126 C131 -170(100)
C131 C126 C127 C128 -1.4(9)
C125 C126 C127 C128 179.6(5)
C126 C127 C128 C129 0.3(11)
C127 C128 C129 C130 0.2(10)
C127 C128 C129 C1 -178.5(6)
C128 C129 C130 C131 0.2(8)
C1 C129 C130 C131 179.0(5)
C127 C126 C131 C130 1.8(8)
C125 C126 C131 C130 -179.2(4)
C129 C130 C131 C126 -1.3(8)
C128 C129 C1 F234 70(2)
C130 C129 C1 F234 -109.0(19)
C128 C129 C1 F5' -140.6(16)
C130 C129 C1 F5' 40.7(16)
C128 C129 C1 F134 104.9(10)
C130 C129 C1 F134 -73.8(10)
C128 C129 C1 F133 -169.6(9)
C130 C129 C1 F133 11.7(11)
C128 C129 C1 F5A' -5.7(14)
C130 C129 C1 F5A' 175.6(12)
C128 C129 C1 F5A -67.2(11)
C130 C129 C1 F5A 114.1(9)
